data_7227136
loop_
_publ_author_name
'Kim, Hyun-Chul'
'Huh, Seong'
'Kim, Jin Yeong'
'Moon, Hoi Ri'
'Lee, Do Nam'
'Kim, Youngmee'

_publ_section_title
;
 Zn-MOFs containing flexible \a,\w-alkane (or alkene)-dicarboxylates with
 1,2-bis(4-pyridyl)ethylene: comparison with Zn-MOFs containing
 1,2-bis(4-pyridyl)ethane ligands
;
_journal_issue 1
_journal_name_full CrystEngComm
_journal_page_first 99
_journal_paper_doi 10.1039/C6CE02122K
_journal_volume 19
_journal_year 2017
_chemical_formula_sum 'C18 H14 I0.1 N2 O4 Zn'
_chemical_formula_weight 400.37
_chemical_name_systematic
; 
 ? 
;
_space_group_crystal_system orthorhombic
_space_group_IT_number 52
_space_group_name_Hall '-P 2a 2bc'
_space_group_name_H-M_alt 'P n n a'
_symmetry_space_group_name_Hall '-P 2a 2bc'
_symmetry_space_group_name_H-M 'P n n a'
_atom_sites_solution_hydrogens geom
_audit_creation_method SHELXL-2013
_audit_update_record
;
2016-05-23 deposited with the CCDC.
2016-11-18 downloaded from the CCDC.
;
_cell_angle_alpha 90
_cell_angle_beta 90
_cell_angle_gamma 90
_cell_formula_units_Z 4
_cell_length_a 12.471(3)
_cell_length_b 13.306(3)
_cell_length_c 15.711(3)
_cell_measurement_reflns_used 9994
_cell_measurement_temperature 293(2)
_cell_measurement_theta_max 26.0554
_cell_measurement_theta_min 2.4247
_cell_volume 2607.1(10)
_computing_cell_refinement 'SAINT V8.34A (Bruker AXS Inc., 2013)'
_computing_data_collection 'Bruker Instrument Service v2013.12.0.0'
_computing_data_reduction 'SAINT V8.34A (Bruker AXS Inc., 2013)'
_computing_molecular_graphics 'Bruker SHELXTL'
_computing_publication_material 'Bruker SHELXTL'
_computing_structure_refinement 'SHELXL-2013 (Sheldrick, 2013)'
_computing_structure_solution 'Bruker SHELXTL'
_diffrn_ambient_temperature 293(2)
_diffrn_measured_fraction_theta_full 0.929
_diffrn_measured_fraction_theta_max 0.930
_diffrn_measurement_device_type 'Bruker APEX-II CCD'
_diffrn_measurement_method '\f and \w scans'
_diffrn_radiation_type MoK\a
_diffrn_radiation_wavelength 0.71073
_diffrn_reflns_av_R_equivalents 0.4013
_diffrn_reflns_av_unetI/netI 0.1182
_diffrn_reflns_Laue_measured_fraction_full 0.929
_diffrn_reflns_Laue_measured_fraction_max 0.930
_diffrn_reflns_limit_h_max 14
_diffrn_reflns_limit_h_min -14
_diffrn_reflns_limit_k_max 15
_diffrn_reflns_limit_k_min -15
_diffrn_reflns_limit_l_max 18
_diffrn_reflns_limit_l_min -18
_diffrn_reflns_number 62046
_diffrn_reflns_point_group_measured_fraction_full 0.929
_diffrn_reflns_point_group_measured_fraction_max 0.930
_diffrn_reflns_theta_full 25.242
_diffrn_reflns_theta_max 25.229
_diffrn_reflns_theta_min 3.426
_exptl_absorpt_coefficient_mu 1.077
_exptl_absorpt_correction_T_max 0.91
_exptl_absorpt_correction_T_min 0.80
_exptl_absorpt_correction_type multi-scan
_exptl_absorpt_process_details 'SADABS V2012/1 (Bruker AXS Inc.)'
_exptl_crystal_colour purple
_exptl_crystal_density_diffrn 1.020
_exptl_crystal_density_method 'not measured'
_exptl_crystal_description block
_exptl_crystal_F_000 792
_exptl_crystal_size_max 0.280
_exptl_crystal_size_mid 0.160
_exptl_crystal_size_min 0.100
_refine_diff_density_max 0.257
_refine_diff_density_min -0.195
_refine_diff_density_rms 0.048
_refine_ls_extinction_method none
_refine_ls_goodness_of_fit_ref 1.051
_refine_ls_hydrogen_treatment constr
_refine_ls_matrix_type full
_refine_ls_number_parameters 118
_refine_ls_number_reflns 2197
_refine_ls_number_restraints 0
_refine_ls_restrained_S_all 1.051
_refine_ls_R_factor_all 0.2318
_refine_ls_R_factor_gt 0.0894
_refine_ls_shift/su_max 0.000
_refine_ls_shift/su_mean 0.000
_refine_ls_structure_factor_coef Fsqd
_refine_ls_weighting_details 'w=1/[\s^2^(Fo^2^)+(0.0620P)^2^+3.0800P] where P=(Fo^2^+2Fc^2^)/3'
_refine_ls_weighting_scheme calc
_refine_ls_wR_factor_gt 0.1491
_refine_ls_wR_factor_ref 0.2079
_reflns_Friedel_coverage 0.000
_reflns_number_gt 871
_reflns_number_total 2197
_reflns_threshold_expression 'I > 2\s(I)'
_cod_data_source_file c6ce02122k2.cif
_cod_data_source_block ye541Pnna
_cod_depositor_comments 'Adding full bibliography for 7227131--7227136.cif.'
_cod_original_cell_volume 2607.1(9)
_cod_database_code 7227136
_shelx_space_group_comment
; 
The symmetry employed for this shelxl refinement is uniquely defined 
by the following loop, which should always be used as a source of 
symmetry information in preference to the above space-group names. 
They are only intended as comments. 
;
_shelxl_version_number 2013-4

loop_
_space_group_symop_operation_xyz
'x, y, z'
'-x+1/2, -y, z'
'-x+1/2, y+1/2, -z+1/2'
'x, -y+1/2, -z+1/2'
'-x, -y, -z'
'x-1/2, y, -z'
'x-1/2, -y-1/2, z-1/2'
'-x, y-1/2, z-1/2'

loop_
_atom_site_label
_atom_site_type_symbol
_atom_site_fract_x
_atom_site_fract_y
_atom_site_fract_z
_atom_site_U_iso_or_equiv
_atom_site_adp_type
_atom_site_occupancy
_atom_site_site_symmetry_order
_atom_site_calc_flag
_atom_site_refinement_flags_posn
_atom_site_refinement_flags_adp
_atom_site_refinement_flags_occupancy
C11 C 0.9678(11) 0.3197(8) 0.1291(6) 0.112(3) Uani 1 1 d . . .
C12 C 1.0107(9) 0.3821(8) 0.0582(6) 0.122(4) Uani 1 1 d . . .
H12 H 1.0674 0.3554 0.0272 0.146 Uiso 1 1 calc R U .
C13 C 0.9760(9) 0.4718(7) 0.0353(5) 0.117(4) Uani 1 1 d . . .
H13 H 0.9190 0.5003 0.0649 0.141 Uiso 1 1 calc R U .
C21 C 0.7260(9) 0.3134(6) 0.4072(5) 0.111(3) Uani 1 1 d . . .
H21 H 0.7674 0.2654 0.4349 0.133 Uiso 1 1 calc R U .
C22 C 0.6529(9) 0.3686(7) 0.4536(5) 0.107(3) Uani 1 1 d . . .
H22 H 0.6445 0.3569 0.5116 0.128 Uiso 1 1 calc R U .
C23 C 0.5926(8) 0.4411(6) 0.4138(6) 0.090(3) Uani 1 1 d . . .
C24 C 0.6048(8) 0.4558(7) 0.3294(6) 0.099(3) Uani 1 1 d . . .
H24 H 0.5645 0.5043 0.3012 0.119 Uiso 1 1 calc R U .
C25 C 0.6756(9) 0.3997(7) 0.2872(6) 0.103(3) Uani 1 1 d . . .
H25 H 0.6820 0.4112 0.2290 0.124 Uiso 1 1 calc R U .
C26 C 0.5137(10) 0.5055(7) 0.4613(5) 0.117(3) Uani 1 1 d . . .
H26 H 0.4822 0.5581 0.4314 0.140 Uiso 1 1 calc R U .
N21 N 0.7391(6) 0.3273(5) 0.3214(4) 0.086(2) Uani 1 1 d . . .
O11 O 0.8924(7) 0.3631(5) 0.1733(4) 0.123(2) Uani 1 1 d . . .
O12 O 0.9919(7) 0.2324(4) 0.1405(4) 0.137(3) Uani 1 1 d . . .
Zn1 Zn 0.85009(12) 0.2500 0.2500 0.0870(6) Uani 1 2 d S T P
I1 I 0.887(4) 0.278(4) 0.852(3) 0.39(2) Uiso 0.05 1 d . . P

loop_
_atom_site_aniso_label
_atom_site_aniso_U_11
_atom_site_aniso_U_22
_atom_site_aniso_U_33
_atom_site_aniso_U_23
_atom_site_aniso_U_13
_atom_site_aniso_U_12
C11 0.175(11) 0.091(7) 0.070(6) -0.027(6) 0.022(7) -0.038(8)
C12 0.184(11) 0.092(6) 0.088(7) -0.003(6) 0.059(7) -0.023(7)
C13 0.171(11) 0.086(7) 0.095(8) -0.013(6) 0.052(7) -0.018(7)
C21 0.191(11) 0.081(6) 0.061(6) 0.004(5) 0.018(7) 0.020(7)
C22 0.163(9) 0.099(6) 0.058(5) 0.010(5) 0.024(6) 0.012(7)
C23 0.111(7) 0.074(5) 0.085(7) 0.000(5) 0.020(6) 0.014(5)
C24 0.125(8) 0.097(6) 0.075(7) 0.012(5) 0.015(6) 0.026(6)
C25 0.148(9) 0.092(6) 0.071(6) 0.019(5) 0.004(6) 0.001(7)
C26 0.161(10) 0.102(6) 0.089(7) 0.033(7) 0.008(8) -0.011(7)
N21 0.130(6) 0.068(4) 0.060(4) 0.004(4) 0.011(4) -0.006(4)
O11 0.196(8) 0.093(4) 0.080(4) -0.001(4) 0.031(5) -0.024(5)
O12 0.218(8) 0.066(4) 0.128(6) -0.004(3) 0.008(5) -0.016(4)
Zn1 0.1363(12) 0.0619(7) 0.0627(8) 0.0057(8) 0.000 0.000

loop_
_atom_type_symbol
_atom_type_description
_atom_type_scat_dispersion_real
_atom_type_scat_dispersion_imag
_atom_type_scat_source
C C 0.0033 0.0016 'International Tables Vol C Tables 4.2.6.8 and 6.1.1.4'
H H 0.0000 0.0000 'International Tables Vol C Tables 4.2.6.8 and 6.1.1.4'
N N 0.0061 0.0033 'International Tables Vol C Tables 4.2.6.8 and 6.1.1.4'
O O 0.0106 0.0060 'International Tables Vol C Tables 4.2.6.8 and 6.1.1.4'
Zn Zn 0.2839 1.4301 'International Tables Vol C Tables 4.2.6.8 and 6.1.1.4'
I I -0.4742 1.8119 'International Tables Vol C Tables 4.2.6.8 and 6.1.1.4'

loop_
_geom_angle_atom_site_label_1
_geom_angle_atom_site_label_2
_geom_angle_atom_site_label_3
_geom_angle
_geom_angle_site_symmetry_1
_geom_angle_site_symmetry_3
O12 C11 O11 121.7(10) . .
O12 C11 C12 123.7(11) . .
O11 C11 C12 114.2(10) . .
O12 C11 Zn1 71.8(6) . .
O11 C11 Zn1 49.9(4) . .
C12 C11 Zn1 163.4(10) . .
C13 C12 C11 126.2(10) . .
C13 C12 H12 116.9 . .
C11 C12 H12 116.9 . .
C12 C13 C13 122.3(12) . 5_765
C12 C13 H13 118.8 . .
C13 C13 H13 118.8 5_765 .
N21 C21 C22 121.8(8) . .
N21 C21 H21 119.1 . .
C22 C21 H21 119.1 . .
C23 C22 C21 119.7(8) . .
C23 C22 H22 120.2 . .
C21 C22 H22 120.2 . .
C24 C23 C22 119.2(9) . .
C24 C23 C26 118.6(9) . .
C22 C23 C26 122.2(9) . .
C25 C24 C23 118.9(9) . .
C25 C24 H24 120.6 . .
C23 C24 H24 120.6 . .
C24 C25 N21 125.9(9) . .
C24 C25 H25 117.1 . .
N21 C25 H25 117.1 . .
C26 C26 C23 125.8(13) 5_666 .
C26 C26 H26 117.1 5_666 .
C23 C26 H26 117.1 . .
C25 N21 C21 114.5(8) . .
C25 N21 Zn1 122.1(6) . .
C21 N21 Zn1 123.3(7) . .
C11 O11 Zn1 100.2(6) . .
C11 O12 Zn1 80.5(7) . .
O11 Zn1 O11 149.4(5) 4 .
O11 Zn1 N21 97.5(3) 4 4
O11 Zn1 N21 103.0(3) . 4
O11 Zn1 N21 103.0(3) 4 .
O11 Zn1 N21 97.5(3) . .
N21 Zn1 N21 95.4(4) 4 .
O11 Zn1 O12 99.1(3) 4 .
O11 Zn1 O12 57.6(2) . .
N21 Zn1 O12 93.1(3) 4 .
N21 Zn1 O12 154.9(2) . .
O11 Zn1 O12 57.6(2) 4 4
O11 Zn1 O12 99.1(3) . 4
N21 Zn1 O12 154.9(2) 4 4
N21 Zn1 O12 93.1(3) . 4
O12 Zn1 O12 88.9(3) . 4
O11 Zn1 C11 124.5(4) 4 .
O11 Zn1 C11 29.9(3) . .
N21 Zn1 C11 99.3(3) 4 .
N21 Zn1 C11 127.3(3) . .
O12 Zn1 C11 27.7(3) . .
O12 Zn1 C11 94.1(3) 4 .
O11 Zn1 C11 29.9(3) 4 4
O11 Zn1 C11 124.5(4) . 4
N21 Zn1 C11 127.3(3) 4 4
N21 Zn1 C11 99.3(3) . 4
O12 Zn1 C11 94.1(3) . 4
O12 Zn1 C11 27.7(3) 4 4
C11 Zn1 C11 110.5(6) . 4

loop_
_geom_bond_atom_site_label_1
_geom_bond_atom_site_label_2
_geom_bond_distance
_geom_bond_site_symmetry_2
C11 O12 1.213(11) .
C11 O11 1.304(11) .
C11 C12 1.489(12) .
C11 Zn1 2.573(11) .
C12 C13 1.320(12) .
C12 H12 0.9300 .
C13 C13 1.467(17) 5_765
C13 H13 0.9300 .
C21 N21 1.371(9) .
C21 C22 1.379(11) .
C21 H21 0.9300 .
C22 C23 1.374(11) .
C22 H22 0.9300 .
C23 C24 1.349(11) .
C23 C26 1.503(12) .
C24 C25 1.333(11) .
C24 H24 0.9300 .
C25 N21 1.359(10) .
C25 H25 0.9300 .
C26 C26 1.272(16) 5_666
C26 H26 0.9300 .
N21 Zn1 2.057(7) .
O11 Zn1 1.999(5) .
O12 Zn1 2.479(8) .
Zn1 O11 1.999(5) 4
Zn1 N21 2.057(7) 4
Zn1 O12 2.479(8) 4
Zn1 C11 2.573(11) 4
